data_7715743
loop_
_publ_author_name
'George, Tanner'
'Masuda, Jason D.'

_publ_section_title
;
 Contrasting a series of bidentate amido phosphine oxide, sulfide, or
 selenide ligands and complexes of dimethyl aluminum and indium.
;
_journal_issue 20
_journal_name_full 'Dalton transactions (Cambridge, England : 2003)'
_journal_page_first 8823
_journal_page_last 8834
_journal_paper_doi 10.1039/d4dt00662c
_journal_volume 53
_journal_year 2024
_chemical_formula_moiety 'C29 H37 Al N P S'
_chemical_formula_sum 'C29 H37 Al N P S'
_chemical_formula_weight 489.60
_space_group_crystal_system orthorhombic
_space_group_IT_number 61
_space_group_name_Hall '-P 2ac 2ab'
_space_group_name_H-M_alt 'P b c a'
_atom_sites_solution_hydrogens mixed
_atom_sites_solution_primary dual
_audit_creation_date 2024-01-04
_audit_creation_method
;
Olex2 1.5
(compiled 2023.08.24 svn.re1ec1418 for OlexSys, GUI svn.r6817)
;
_audit_update_record
;
2024-03-04 deposited with the CCDC.	2024-04-16 downloaded from the CCDC.
;
_cell_angle_alpha 90
_cell_angle_beta 90
_cell_angle_gamma 90
_cell_formula_units_Z 8
_cell_length_a 15.5808(12)
_cell_length_b 16.7471(13)
_cell_length_c 21.2634(18)
_cell_measurement_reflns_used 9401
_cell_measurement_temperature 100
_cell_measurement_theta_max 25.33
_cell_measurement_theta_min 2.32
_cell_volume 5548.3(8)
_computing_cell_refinement 'SAINT V8.40A (Bruker AXS Inc., 2018)'
_computing_data_reduction 'SAINT V8.40A (Bruker AXS Inc., 2018)'
_computing_molecular_graphics 'Olex2 1.5 (Dolomanov et al., 2009)'
_computing_publication_material 'Olex2 1.5 (Dolomanov et al., 2009)'
_computing_structure_refinement 'SHELXL 2018/3 (Sheldrick, 2015)'
_computing_structure_solution 'SHELXT 2014/5 (Sheldrick, 2014)'
_diffrn_ambient_temperature 100
_diffrn_detector '100 \\times 140 mm^2^ CMOS sensor'
_diffrn_detector_area_resol_mean 7.3910
_diffrn_detector_type 'Bruker PHOTON III'
_diffrn_measured_fraction_theta_full 1.000
_diffrn_measured_fraction_theta_max 0.992
_diffrn_measurement_device '\k--geometry diffractometer'
_diffrn_measurement_device_type 'Bruker D8 Venture'
_diffrn_measurement_method '\f and \w scans'
_diffrn_radiation_monochromator 'multilayer mirror'
_diffrn_radiation_type MoK\a
_diffrn_radiation_wavelength 0.71073
_diffrn_reflns_av_R_equivalents 0.1170
_diffrn_reflns_av_unetI/netI 0.0283
_diffrn_reflns_Laue_measured_fraction_full 1.000
_diffrn_reflns_Laue_measured_fraction_max 0.992
_diffrn_reflns_limit_h_max 20
_diffrn_reflns_limit_h_min -20
_diffrn_reflns_limit_k_max 22
_diffrn_reflns_limit_k_min -22
_diffrn_reflns_limit_l_max 28
_diffrn_reflns_limit_l_min -28
_diffrn_reflns_number 241435
_diffrn_reflns_point_group_measured_fraction_full 1.000
_diffrn_reflns_point_group_measured_fraction_max 0.992
_diffrn_reflns_theta_full 25.242
_diffrn_reflns_theta_max 28.477
_diffrn_reflns_theta_min 2.026
_diffrn_source 'microfocus sealed tube'
_diffrn_source_current 1.4
_diffrn_source_power 0.07
_diffrn_source_type 'Incoatec I\mS 3.0'
_diffrn_source_voltage 50.0
_diffrn_standards_number 0
_exptl_absorpt_coefficient_mu 0.223
_exptl_absorpt_correction_T_max 0.7452
_exptl_absorpt_correction_T_min 0.6911
_exptl_absorpt_correction_type multi-scan
_exptl_absorpt_process_details
;
SADABS-2016/2 (Bruker,2016/2) was used for absorption correction.
wR2(int) was 0.1363 before and 0.0811 after correction.
The Ratio of minimum to maximum transmission is 0.9274.
The \l/2 correction factor is Not present.
;
_exptl_crystal_colour 'clear colourless'
_exptl_crystal_colour_lustre clear
_exptl_crystal_colour_primary colourless
_exptl_crystal_density_diffrn 1.172
_exptl_crystal_description block
_exptl_crystal_F_000 2096
_exptl_crystal_size_max 0.14
_exptl_crystal_size_mid 0.1
_exptl_crystal_size_min 0.09
_refine_diff_density_max 0.330
_refine_diff_density_min -0.397
_refine_diff_density_rms 0.063
_refine_ls_extinction_method none
_refine_ls_goodness_of_fit_ref 1.123
_refine_ls_hydrogen_treatment mixed
_refine_ls_matrix_type full
_refine_ls_number_parameters 309
_refine_ls_number_reflns 6970
_refine_ls_number_restraints 0
_refine_ls_restrained_S_all 1.123
_refine_ls_R_factor_all 0.0614
_refine_ls_R_factor_gt 0.0383
_refine_ls_shift/su_max 0.001
_refine_ls_shift/su_mean 0.000
_refine_ls_structure_factor_coef Fsqd
_refine_ls_weighting_details 'w=1/[\s^2^(Fo^2^)+(0.0252P)^2^+5.2388P] where P=(Fo^2^+2Fc^2^)/3'
_refine_ls_weighting_scheme calc
_refine_ls_wR_factor_gt 0.0819
_refine_ls_wR_factor_ref 0.0982
_reflns_Friedel_coverage 0.000
_reflns_number_gt 5399
_reflns_number_total 6970
_reflns_threshold_expression 'I > 2\s(I)'
_cod_data_source_file d4dt00662c2.cif
_cod_data_source_block 2019_08_21_jdm_tg_salme2_0m_a
_cod_depositor_comments 'Adding full bibliography for 7715739--7715750.cif.'
_cod_database_code 7715743
_shelx_shelxl_version_number 2018/3
_shelx_space_group_comment
;
The symmetry employed for this shelxl refinement is uniquely defined
by the following loop, which should always be used as a source of
symmetry information in preference to the above space-group names.
They are only intended as comments.
;
_shelx_estimated_absorpt_t_max 0.980
_shelx_estimated_absorpt_t_min 0.969
_olex2_refinement_description
;
1. Fixed Uiso
 At 1.2 times of:
  All C(H) groups
 At 1.5 times of:
  All C(H,H,H) groups
2.a Ternary CH refined with riding coordinates:
 C10(H10), C13(H13)
2.b Aromatic/amide H refined with riding coordinates:
 C6(H6), C7(H7), C8(H8), C17(H17), C18(H18), C19(H19), C20(H20), C21(H21),
 C23(H23), C24(H24), C25(H25), C26(H26), C27(H27)
2.c Idealised Me refined as rotating group:
 C3(H3A,H3B,H3C), C11(H11A,H11B,H11C), C12(H12A,H12B,H12C), C14(H14A,H14B,
 H14C), C15(H15A,H15B,H15C), C28(H28A,H28B,H28C), C29(H29A,H29B,H29C)
;
_olex2_submission_special_instructions 'No special instructions were received'

loop_
_space_group_symop_operation_xyz
'x, y, z'
'-x+1/2, -y, z+1/2'
'-x, y+1/2, -z+1/2'
'x+1/2, -y+1/2, -z'
'-x, -y, -z'
'x-1/2, y, -z-1/2'
'x, -y-1/2, z-1/2'
'-x-1/2, y-1/2, z'

loop_
_atom_site_label
_atom_site_type_symbol
_atom_site_fract_x
_atom_site_fract_y
_atom_site_fract_z
_atom_site_U_iso_or_equiv
_atom_site_adp_type
_atom_site_occupancy
_atom_site_site_symmetry_order
_atom_site_calc_flag
_atom_site_refinement_flags_posn
_atom_site_refinement_flags_adp
_atom_site_refinement_flags_occupancy
_atom_site_disorder_assembly
_atom_site_disorder_group
S1 S 0.60328(3) 0.69982(3) 0.43190(2) 0.01909(9) Uani 1 1 d . . . . .
P1 P 0.47539(3) 0.71488(3) 0.42017(2) 0.01655(9) Uani 1 1 d . . . . .
Al1 Al 0.63500(3) 0.77354(3) 0.34011(2) 0.01696(11) Uani 1 1 d . . . . .
N1 N 0.57172(8) 0.71109(8) 0.28185(6) 0.0156(3) Uani 1 1 d . . . . .
C1 C 0.44106(11) 0.70060(10) 0.34321(8) 0.0183(3) Uani 1 1 d . . . . .
H1 H 0.3816(14) 0.6853(12) 0.3419(9) 0.022(5) Uiso 1 1 d . . . . .
C2 C 0.48853(10) 0.69018(9) 0.28887(8) 0.0165(3) Uani 1 1 d . . . . .
C3 C 0.44259(11) 0.65229(11) 0.23404(8) 0.0215(3) Uani 1 1 d . . . . .
H3A H 0.445280 0.688069 0.197624 0.032 Uiso 1 1 calc R U . . .
H3B H 0.382460 0.642778 0.245301 0.032 Uiso 1 1 calc R U . . .
H3C H 0.470170 0.601409 0.223571 0.032 Uiso 1 1 calc R U . . .
C4 C 0.61544(10) 0.68530(10) 0.22518(7) 0.0161(3) Uani 1 1 d . . . . .
C5 C 0.65180(11) 0.60857(10) 0.22280(8) 0.0188(3) Uani 1 1 d . . . . .
C6 C 0.69630(12) 0.58662(11) 0.16856(8) 0.0232(4) Uani 1 1 d . . . . .
H6 H 0.721313 0.534972 0.166215 0.028 Uiso 1 1 calc R U . . .
C7 C 0.70492(12) 0.63810(11) 0.11813(8) 0.0239(4) Uani 1 1 d . . . . .
H7 H 0.735266 0.621789 0.081567 0.029 Uiso 1 1 calc R U . . .
C8 C 0.66895(11) 0.71368(11) 0.12132(8) 0.0213(3) Uani 1 1 d . . . . .
H8 H 0.675136 0.749107 0.086724 0.026 Uiso 1 1 calc R U . . .
C9 C 0.62363(10) 0.73872(10) 0.17470(8) 0.0179(3) Uani 1 1 d . . . . .
C10 C 0.64470(12) 0.54922(10) 0.27669(9) 0.0232(4) Uani 1 1 d . . . . .
H10 H 0.606884 0.573071 0.309723 0.028 Uiso 1 1 calc R U . . .
C11 C 0.60438(14) 0.47012(11) 0.25535(11) 0.0344(5) Uani 1 1 d . . . . .
H11A H 0.547397 0.480386 0.237589 0.052 Uiso 1 1 calc R U . . .
H11B H 0.599044 0.434158 0.291502 0.052 Uiso 1 1 calc R U . . .
H11C H 0.640940 0.445305 0.223349 0.052 Uiso 1 1 calc R U . . .
C12 C 0.73259(13) 0.53378(12) 0.30585(9) 0.0280(4) Uani 1 1 d . . . . .
H12A H 0.772297 0.515141 0.273260 0.042 Uiso 1 1 calc R U . . .
H12B H 0.727389 0.492971 0.338656 0.042 Uiso 1 1 calc R U . . .
H12C H 0.754557 0.583322 0.324365 0.042 Uiso 1 1 calc R U . . .
C13 C 0.58492(11) 0.82206(10) 0.17612(8) 0.0205(3) Uani 1 1 d . . . . .
H13 H 0.552895 0.828022 0.216609 0.025 Uiso 1 1 calc R U . . .
C14 C 0.52120(12) 0.83428(11) 0.12233(9) 0.0247(4) Uani 1 1 d . . . . .
H14A H 0.550628 0.826772 0.082030 0.037 Uiso 1 1 calc R U . . .
H14B H 0.497675 0.888490 0.124410 0.037 Uiso 1 1 calc R U . . .
H14C H 0.474445 0.795431 0.126062 0.037 Uiso 1 1 calc R U . . .
C15 C 0.65522(13) 0.88572(11) 0.17454(9) 0.0287(4) Uani 1 1 d . . . . .
H15A H 0.695134 0.876942 0.209476 0.043 Uiso 1 1 calc R U . . .
H15B H 0.629171 0.938744 0.178510 0.043 Uiso 1 1 calc R U . . .
H15C H 0.686402 0.882277 0.134604 0.043 Uiso 1 1 calc R U . . .
C16 C 0.41822(11) 0.64032(10) 0.46521(8) 0.0182(3) Uani 1 1 d . . . . .
C17 C 0.43058(12) 0.56026(11) 0.44903(9) 0.0242(4) Uani 1 1 d . . . . .
H17 H 0.468909 0.546724 0.415961 0.029 Uiso 1 1 calc R U . . .
C18 C 0.38728(13) 0.50069(11) 0.48094(9) 0.0266(4) Uani 1 1 d . . . . .
H18 H 0.396338 0.446328 0.470032 0.032 Uiso 1 1 calc R U . . .
C19 C 0.33059(12) 0.52018(11) 0.52888(8) 0.0241(4) Uani 1 1 d . . . . .
H19 H 0.301274 0.479169 0.551051 0.029 Uiso 1 1 calc R U . . .
C20 C 0.31679(12) 0.59951(11) 0.54438(8) 0.0238(4) Uani 1 1 d . . . . .
H20 H 0.276982 0.612866 0.576549 0.029 Uiso 1 1 calc R U . . .
C21 C 0.36104(11) 0.65966(10) 0.51300(8) 0.0206(3) Uani 1 1 d . . . . .
H21 H 0.352167 0.713936 0.524242 0.025 Uiso 1 1 calc R U . . .
C22 C 0.44215(11) 0.80916(10) 0.45371(8) 0.0184(3) Uani 1 1 d . . . . .
C23 C 0.48289(12) 0.83916(11) 0.50699(9) 0.0237(4) Uani 1 1 d . . . . .
H23 H 0.530498 0.811622 0.524560 0.028 Uiso 1 1 calc R U . . .
C24 C 0.45388(13) 0.90924(12) 0.53434(10) 0.0298(4) Uani 1 1 d . . . . .
H24 H 0.481214 0.929446 0.570966 0.036 Uiso 1 1 calc R U . . .
C25 C 0.38501(13) 0.94989(12) 0.50831(10) 0.0326(5) Uani 1 1 d . . . . .
H25 H 0.365418 0.998039 0.527066 0.039 Uiso 1 1 calc R U . . .
C26 C 0.34464(13) 0.92059(12) 0.45503(10) 0.0308(4) Uani 1 1 d . . . . .
H26 H 0.297648 0.948797 0.437231 0.037 Uiso 1 1 calc R U . . .
C27 C 0.37283(11) 0.85002(11) 0.42763(9) 0.0239(4) Uani 1 1 d . . . . .
H27 H 0.344961 0.829678 0.391261 0.029 Uiso 1 1 calc R U . . .
C28 C 0.75926(11) 0.76412(11) 0.32533(9) 0.0254(4) Uani 1 1 d . . . . .
H28A H 0.785398 0.733078 0.359379 0.038 Uiso 1 1 calc R U . . .
H28B H 0.784980 0.817500 0.324118 0.038 Uiso 1 1 calc R U . . .
H28C H 0.769293 0.737088 0.285115 0.038 Uiso 1 1 calc R U . . .
C29 C 0.58647(12) 0.88140(10) 0.34811(9) 0.0235(4) Uani 1 1 d . . . . .
H29A H 0.523983 0.878871 0.343218 0.035 Uiso 1 1 calc R U . . .
H29B H 0.610717 0.915972 0.315444 0.035 Uiso 1 1 calc R U . . .
H29C H 0.600503 0.903124 0.389646 0.035 Uiso 1 1 calc R U . . .

loop_
_atom_site_aniso_label
_atom_site_aniso_U_11
_atom_site_aniso_U_22
_atom_site_aniso_U_33
_atom_site_aniso_U_23
_atom_site_aniso_U_13
_atom_site_aniso_U_12
S1 0.01582(19) 0.0217(2) 0.01971(19) 0.00161(16) -0.00095(15) 0.00161(15)
P1 0.01518(19) 0.0170(2) 0.0174(2) 0.00005(16) 0.00092(15) 0.00069(15)
Al1 0.0147(2) 0.0172(2) 0.0190(2) -0.00218(19) 0.00065(19) -0.00098(18)
N1 0.0139(6) 0.0167(6) 0.0164(6) -0.0002(5) 0.0019(5) 0.0000(5)
C1 0.0142(7) 0.0207(8) 0.0201(8) -0.0008(6) 0.0000(6) -0.0003(6)
C2 0.0165(7) 0.0151(7) 0.0180(7) 0.0013(6) -0.0009(6) 0.0015(6)
C3 0.0161(8) 0.0274(9) 0.0209(8) -0.0017(7) -0.0009(6) -0.0020(7)
C4 0.0140(7) 0.0179(8) 0.0163(7) -0.0019(6) 0.0010(6) -0.0021(6)
C5 0.0183(8) 0.0183(8) 0.0198(8) -0.0011(6) 0.0027(6) -0.0005(6)
C6 0.0228(9) 0.0215(8) 0.0255(9) -0.0024(7) 0.0040(7) 0.0045(7)
C7 0.0226(9) 0.0295(9) 0.0196(8) -0.0035(7) 0.0046(7) 0.0004(7)
C8 0.0207(8) 0.0263(9) 0.0169(8) 0.0024(7) 0.0021(6) -0.0036(7)
C9 0.0156(7) 0.0204(8) 0.0177(8) 0.0005(6) -0.0003(6) -0.0020(6)
C10 0.0251(9) 0.0179(8) 0.0267(9) 0.0024(7) 0.0078(7) 0.0032(7)
C11 0.0324(11) 0.0216(9) 0.0490(13) 0.0048(9) 0.0020(10) -0.0034(8)
C12 0.0324(10) 0.0263(9) 0.0253(9) 0.0051(7) 0.0007(8) 0.0019(8)
C13 0.0238(9) 0.0184(8) 0.0192(8) 0.0022(6) 0.0001(7) 0.0000(7)
C14 0.0256(9) 0.0242(9) 0.0244(9) 0.0036(7) -0.0033(7) 0.0019(7)
C15 0.0322(10) 0.0223(9) 0.0316(10) 0.0013(8) -0.0038(8) -0.0056(8)
C16 0.0175(8) 0.0199(8) 0.0171(8) 0.0006(6) -0.0025(6) -0.0008(6)
C17 0.0261(9) 0.0215(9) 0.0249(9) -0.0010(7) 0.0055(7) 0.0015(7)
C18 0.0322(10) 0.0185(8) 0.0291(9) -0.0005(7) 0.0024(8) -0.0025(7)
C19 0.0265(9) 0.0244(9) 0.0215(8) 0.0025(7) 0.0002(7) -0.0071(7)
C20 0.0253(9) 0.0272(9) 0.0189(8) -0.0016(7) 0.0043(7) -0.0042(7)
C21 0.0234(9) 0.0198(8) 0.0186(8) -0.0021(6) 0.0016(7) -0.0020(7)
C22 0.0181(8) 0.0179(8) 0.0192(8) 0.0004(6) 0.0037(6) -0.0013(6)
C23 0.0246(9) 0.0216(9) 0.0251(9) -0.0020(7) -0.0008(7) -0.0020(7)
C24 0.0321(10) 0.0269(10) 0.0304(10) -0.0083(8) -0.0001(8) -0.0034(8)
C25 0.0320(11) 0.0227(9) 0.0432(12) -0.0112(8) 0.0034(9) 0.0024(8)
C26 0.0280(10) 0.0246(10) 0.0398(11) -0.0044(8) -0.0022(8) 0.0092(8)
C27 0.0207(8) 0.0231(9) 0.0278(9) -0.0030(7) -0.0006(7) 0.0024(7)
C28 0.0172(8) 0.0293(10) 0.0297(9) -0.0063(8) 0.0018(7) -0.0032(7)
C29 0.0246(9) 0.0192(8) 0.0266(9) -0.0018(7) 0.0027(7) -0.0005(7)

loop_
_atom_type_symbol
_atom_type_description
_atom_type_scat_dispersion_real
_atom_type_scat_dispersion_imag
_atom_type_scat_source
C C 0.0033 0.0016 'International Tables Vol C Tables 4.2.6.8 and 6.1.1.4'
H H 0.0000 0.0000 'International Tables Vol C Tables 4.2.6.8 and 6.1.1.4'
Al Al 0.0645 0.0514 'International Tables Vol C Tables 4.2.6.8 and 6.1.1.4'
N N 0.0061 0.0033 'International Tables Vol C Tables 4.2.6.8 and 6.1.1.4'
P P 0.1023 0.0942 'International Tables Vol C Tables 4.2.6.8 and 6.1.1.4'
S S 0.1246 0.1234 'International Tables Vol C Tables 4.2.6.8 and 6.1.1.4'

loop_
_geom_angle_atom_site_label_1
_geom_angle_atom_site_label_2
_geom_angle_atom_site_label_3
_geom_angle
_geom_angle_site_symmetry_1
_geom_angle_site_symmetry_3
_geom_angle_publ_flag
P1 S1 Al1 92.24(2) . . ?
C1 P1 S1 113.70(6) . . ?
C1 P1 C16 104.60(8) . . ?
C1 P1 C22 113.78(8) . . ?
C16 P1 S1 109.49(6) . . ?
C22 P1 S1 110.01(6) . . ?
C22 P1 C16 104.65(8) . . ?
N1 Al1 S1 98.20(5) . . ?
N1 Al1 C28 111.27(7) . . ?
N1 Al1 C29 111.29(7) . . ?
C28 Al1 S1 107.22(6) . . ?
C29 Al1 S1 109.17(6) . . ?
C29 Al1 C28 117.78(8) . . ?
C2 N1 Al1 124.70(11) . . ?
C2 N1 C4 117.74(13) . . ?
C4 N1 Al1 117.55(10) . . ?
P1 C1 H1 111.1(12) . . ?
C2 C1 P1 129.74(13) . . ?
C2 C1 H1 117.2(12) . . ?
N1 C2 C1 124.95(15) . . ?
N1 C2 C3 118.62(14) . . ?
C1 C2 C3 116.43(15) . . ?
C2 C3 H3A 109.5 . . ?
C2 C3 H3B 109.5 . . ?
C2 C3 H3C 109.5 . . ?
H3A C3 H3B 109.5 . . ?
H3A C3 H3C 109.5 . . ?
H3B C3 H3C 109.5 . . ?
C5 C4 N1 119.45(14) . . ?
C5 C4 C9 121.25(15) . . ?
C9 C4 N1 119.25(14) . . ?
C4 C5 C10 122.75(15) . . ?
C6 C5 C4 118.11(16) . . ?
C6 C5 C10 119.14(15) . . ?
C5 C6 H6 119.2 . . ?
C7 C6 C5 121.69(16) . . ?
C7 C6 H6 119.2 . . ?
C6 C7 H7 120.3 . . ?
C8 C7 C6 119.49(16) . . ?
C8 C7 H7 120.3 . . ?
C7 C8 H8 119.4 . . ?
C7 C8 C9 121.12(16) . . ?
C9 C8 H8 119.4 . . ?
C4 C9 C13 122.26(15) . . ?
C8 C9 C4 118.34(15) . . ?
C8 C9 C13 119.40(15) . . ?
C5 C10 H10 108.1 . . ?
C5 C10 C11 111.78(16) . . ?
C5 C10 C12 110.59(15) . . ?
C11 C10 H10 108.1 . . ?
C12 C10 H10 108.1 . . ?
C12 C10 C11 109.96(15) . . ?
C10 C11 H11A 109.5 . . ?
C10 C11 H11B 109.5 . . ?
C10 C11 H11C 109.5 . . ?
H11A C11 H11B 109.5 . . ?
H11A C11 H11C 109.5 . . ?
H11B C11 H11C 109.5 . . ?
C10 C12 H12A 109.5 . . ?
C10 C12 H12B 109.5 . . ?
C10 C12 H12C 109.5 . . ?
H12A C12 H12B 109.5 . . ?
H12A C12 H12C 109.5 . . ?
H12B C12 H12C 109.5 . . ?
C9 C13 H13 107.9 . . ?
C9 C13 C14 111.45(14) . . ?
C9 C13 C15 110.82(15) . . ?
C14 C13 H13 107.9 . . ?
C14 C13 C15 110.82(15) . . ?
C15 C13 H13 107.9 . . ?
C13 C14 H14A 109.5 . . ?
C13 C14 H14B 109.5 . . ?
C13 C14 H14C 109.5 . . ?
H14A C14 H14B 109.5 . . ?
H14A C14 H14C 109.5 . . ?
H14B C14 H14C 109.5 . . ?
C13 C15 H15A 109.5 . . ?
C13 C15 H15B 109.5 . . ?
C13 C15 H15C 109.5 . . ?
H15A C15 H15B 109.5 . . ?
H15A C15 H15C 109.5 . . ?
H15B C15 H15C 109.5 . . ?
C17 C16 P1 117.66(13) . . ?
C21 C16 P1 122.83(13) . . ?
C21 C16 C17 119.47(16) . . ?
C16 C17 H17 119.9 . . ?
C18 C17 C16 120.29(17) . . ?
C18 C17 H17 119.9 . . ?
C17 C18 H18 120.0 . . ?
C17 C18 C19 120.09(17) . . ?
C19 C18 H18 120.0 . . ?
C18 C19 H19 120.0 . . ?
C20 C19 C18 119.94(17) . . ?
C20 C19 H19 120.0 . . ?
C19 C20 H20 119.9 . . ?
C19 C20 C21 120.22(17) . . ?
C21 C20 H20 119.9 . . ?
C16 C21 C20 119.98(16) . . ?
C16 C21 H21 120.0 . . ?
C20 C21 H21 120.0 . . ?
C23 C22 P1 120.35(13) . . ?
C27 C22 P1 119.58(13) . . ?
C27 C22 C23 120.00(16) . . ?
C22 C23 H23 120.1 . . ?
C24 C23 C22 119.89(18) . . ?
C24 C23 H23 120.1 . . ?
C23 C24 H24 120.0 . . ?
C23 C24 C25 120.06(18) . . ?
C25 C24 H24 120.0 . . ?
C24 C25 H25 119.9 . . ?
C26 C25 C24 120.27(18) . . ?
C26 C25 H25 119.9 . . ?
C25 C26 H26 120.0 . . ?
C25 C26 C27 120.05(18) . . ?
C27 C26 H26 120.0 . . ?
C22 C27 H27 120.1 . . ?
C26 C27 C22 119.72(17) . . ?
C26 C27 H27 120.1 . . ?
Al1 C28 H28A 109.5 . . ?
Al1 C28 H28B 109.5 . . ?
Al1 C28 H28C 109.5 . . ?
H28A C28 H28B 109.5 . . ?
H28A C28 H28C 109.5 . . ?
H28B C28 H28C 109.5 . . ?
Al1 C29 H29A 109.5 . . ?
Al1 C29 H29B 109.5 . . ?
Al1 C29 H29C 109.5 . . ?
H29A C29 H29B 109.5 . . ?
H29A C29 H29C 109.5 . . ?
H29B C29 H29C 109.5 . . ?

loop_
_geom_bond_atom_site_label_1
_geom_bond_atom_site_label_2
_geom_bond_distance
_geom_bond_site_symmetry_2
_geom_bond_publ_flag
S1 P1 2.0239(6) . ?
S1 Al1 2.3618(7) . ?
P1 C1 1.7381(17) . ?
P1 C16 1.8083(17) . ?
P1 C22 1.8084(17) . ?
Al1 N1 1.8976(14) . ?
Al1 C28 1.9678(18) . ?
Al1 C29 1.9655(18) . ?
N1 C2 1.351(2) . ?
N1 C4 1.450(2) . ?
C1 H1 0.96(2) . ?
C1 C2 1.383(2) . ?
C2 C3 1.508(2) . ?
C3 H3A 0.9800 . ?
C3 H3B 0.9800 . ?
C3 H3C 0.9800 . ?
C4 C5 1.405(2) . ?
C4 C9 1.403(2) . ?
C5 C6 1.395(2) . ?
C5 C10 1.521(2) . ?
C6 H6 0.9500 . ?
C6 C7 1.382(3) . ?
C7 H7 0.9500 . ?
C7 C8 1.386(3) . ?
C8 H8 0.9500 . ?
C8 C9 1.401(2) . ?
C9 C13 1.521(2) . ?
C10 H10 1.0000 . ?
C10 C11 1.535(3) . ?
C10 C12 1.525(3) . ?
C11 H11A 0.9800 . ?
C11 H11B 0.9800 . ?
C11 H11C 0.9800 . ?
C12 H12A 0.9800 . ?
C12 H12B 0.9800 . ?
C12 H12C 0.9800 . ?
C13 H13 1.0000 . ?
C13 C14 1.528(2) . ?
C13 C15 1.529(2) . ?
C14 H14A 0.9800 . ?
C14 H14B 0.9800 . ?
C14 H14C 0.9800 . ?
C15 H15A 0.9800 . ?
C15 H15B 0.9800 . ?
C15 H15C 0.9800 . ?
C16 C17 1.397(2) . ?
C16 C21 1.390(2) . ?
C17 H17 0.9500 . ?
C17 C18 1.382(3) . ?
C18 H18 0.9500 . ?
C18 C19 1.388(3) . ?
C19 H19 0.9500 . ?
C19 C20 1.386(3) . ?
C20 H20 0.9500 . ?
C20 C21 1.391(2) . ?
C21 H21 0.9500 . ?
C22 C23 1.392(2) . ?
C22 C27 1.394(2) . ?
C23 H23 0.9500 . ?
C23 C24 1.386(3) . ?
C24 H24 0.9500 . ?
C24 C25 1.386(3) . ?
C25 H25 0.9500 . ?
C25 C26 1.385(3) . ?
C26 H26 0.9500 . ?
C26 C27 1.389(3) . ?
C27 H27 0.9500 . ?
C28 H28A 0.9800 . ?
C28 H28B 0.9800 . ?
C28 H28C 0.9800 . ?
C29 H29A 0.9800 . ?
C29 H29B 0.9800 . ?
C29 H29C 0.9800 . ?

loop_
_geom_torsion_atom_site_label_1
_geom_torsion_atom_site_label_2
_geom_torsion_atom_site_label_3
_geom_torsion_atom_site_label_4
_geom_torsion
_geom_torsion_site_symmetry_1
_geom_torsion_site_symmetry_2
_geom_torsion_site_symmetry_3
_geom_torsion_site_symmetry_4
_geom_torsion_publ_flag
S1 P1 C1 C2 -8.57(19) . . . . ?
S1 P1 C16 C17 -62.95(15) . . . . ?
S1 P1 C16 C21 119.42(14) . . . . ?
S1 P1 C22 C23 -33.38(15) . . . . ?
S1 P1 C22 C27 149.54(13) . . . . ?
S1 Al1 N1 C2 51.30(13) . . . . ?
S1 Al1 N1 C4 -129.94(11) . . . . ?
P1 C1 C2 N1 -19.8(3) . . . . ?
P1 C1 C2 C3 160.05(14) . . . . ?
P1 C16 C17 C18 -178.69(15) . . . . ?
P1 C16 C21 C20 177.71(14) . . . . ?
P1 C22 C23 C24 -176.47(14) . . . . ?
P1 C22 C27 C26 177.05(15) . . . . ?
Al1 N1 C2 C1 -10.3(2) . . . . ?
Al1 N1 C2 C3 169.92(12) . . . . ?
Al1 N1 C4 C5 96.74(16) . . . . ?
Al1 N1 C4 C9 -80.68(17) . . . . ?
N1 C4 C5 C6 -177.57(15) . . . . ?
N1 C4 C5 C10 2.3(2) . . . . ?
N1 C4 C9 C8 177.59(14) . . . . ?
N1 C4 C9 C13 -2.6(2) . . . . ?
C1 P1 C16 C17 59.24(16) . . . . ?
C1 P1 C16 C21 -118.38(15) . . . . ?
C1 P1 C22 C23 -162.28(14) . . . . ?
C1 P1 C22 C27 20.64(17) . . . . ?
C2 N1 C4 C5 -84.41(19) . . . . ?
C2 N1 C4 C9 98.17(18) . . . . ?
C4 N1 C2 C1 170.99(16) . . . . ?
C4 N1 C2 C3 -8.8(2) . . . . ?
C4 C5 C6 C7 -0.1(3) . . . . ?
C4 C5 C10 C11 123.77(18) . . . . ?
C4 C5 C10 C12 -113.35(18) . . . . ?
C4 C9 C13 C14 -120.86(17) . . . . ?
C4 C9 C13 C15 115.23(18) . . . . ?
C5 C4 C9 C8 0.2(2) . . . . ?
C5 C4 C9 C13 -179.98(15) . . . . ?
C5 C6 C7 C8 0.3(3) . . . . ?
C6 C5 C10 C11 -56.4(2) . . . . ?
C6 C5 C10 C12 66.5(2) . . . . ?
C6 C7 C8 C9 -0.3(3) . . . . ?
C7 C8 C9 C4 0.0(3) . . . . ?
C7 C8 C9 C13 -179.77(16) . . . . ?
C8 C9 C13 C14 58.9(2) . . . . ?
C8 C9 C13 C15 -65.0(2) . . . . ?
C9 C4 C5 C6 -0.2(2) . . . . ?
C9 C4 C5 C10 179.65(16) . . . . ?
C10 C5 C6 C7 -179.92(17) . . . . ?
C16 P1 C1 C2 -127.96(17) . . . . ?
C16 P1 C22 C23 84.15(15) . . . . ?
C16 P1 C22 C27 -92.93(15) . . . . ?
C16 C17 C18 C19 0.6(3) . . . . ?
C17 C16 C21 C20 0.1(3) . . . . ?
C17 C18 C19 C20 0.6(3) . . . . ?
C18 C19 C20 C21 -1.5(3) . . . . ?
C19 C20 C21 C16 1.1(3) . . . . ?
C21 C16 C17 C18 -1.0(3) . . . . ?
C22 P1 C1 C2 118.43(17) . . . . ?
C22 P1 C16 C17 179.17(14) . . . . ?
C22 P1 C16 C21 1.54(17) . . . . ?
C22 C23 C24 C25 -0.7(3) . . . . ?
C23 C22 C27 C26 0.0(3) . . . . ?
C23 C24 C25 C26 0.3(3) . . . . ?
C24 C25 C26 C27 0.3(3) . . . . ?
C25 C26 C27 C22 -0.4(3) . . . . ?
C27 C22 C23 C24 0.6(3) . . . . ?
C28 Al1 N1 C2 163.44(13) . . . . ?
C28 Al1 N1 C4 -17.80(14) . . . . ?
C29 Al1 N1 C2 -63.05(15) . . . . ?
C29 Al1 N1 C4 115.71(12) . . . . ?
